data_8102928
loop_
_publ_author_name
'Nuss, J.'
'Jansen, M.'

_publ_section_title
;
Crystal structure of dineodymium antimonide, Nd~2~Sb
;
_journal_issue 4
_journal_name_full 'Zeitschrift f\"ur Kristallographie - New Crystal Structures'
_journal_page_first 529
_journal_page_last 530
_journal_volume 220
_journal_year 2005
_chemical_formula_moiety 'Nd, Nd Sb'
_chemical_formula_sum 'Nd2 Sb'
_chemical_formula_weight 410.23
_chemical_name_systematic 'dineodymium antimonide'
_space_group_IT_number 139
_symmetry_cell_setting tetragonal
_symmetry_Int_Tables_number 139
_symmetry_space_group_name_Hall '-I 4 2'
_symmetry_space_group_name_H-M 'I 4/m m m'
_atom_sites_solution_primary direct
_atom_sites_solution_secondary difmap
_audit_creation_method SHELXL-97
_cell_angle_alpha 90.00
_cell_angle_beta 90.00
_cell_angle_gamma 90.00
_cell_formula_units_Z 4
_cell_length_a 4.51340(10)
_cell_length_b 4.51340(10)
_cell_length_c 17.5823(5)
_cell_measurement_reflns_used 6089
_cell_measurement_temperature 298(2)
_cell_measurement_theta_max 49.9
_cell_measurement_theta_min 4.63
_cell_volume 358.165(15)
_computing_cell_refinement 'SAINT32 (Bruker AXS)'
_computing_data_collection 'SMART32 (Bruker AXS)'
_computing_data_reduction 'SAINT32 (Bruker AXS)'
_computing_molecular_graphics 'ATOMS (Dowty, 2005) [8]'
_computing_publication_material CIFTAB
_computing_structure_refinement 'SHELXL-97 (Sheldrick, 1997) [7]'
_computing_structure_solution 'SHELXS-97 (Sheldrick, 1990) [7]'
_diffrn_ambient_temperature 295(2)
_diffrn_measured_fraction_theta_full 1.000
_diffrn_measured_fraction_theta_max 1.000
_diffrn_measurement_device '3-circle goniometer'
_diffrn_measurement_device_type 'Bruker AXS SMART APEX CCD'
_diffrn_measurement_method omega
_diffrn_radiation_monochromator graphite
_diffrn_radiation_probe x-ray
_diffrn_radiation_type MoK\a
_diffrn_radiation_wavelength 0.71073
_diffrn_reflns_av_R_equivalents 0.0691
_diffrn_reflns_av_sigmaI/netI 0.0218
_diffrn_reflns_limit_h_max 8
_diffrn_reflns_limit_h_min -8
_diffrn_reflns_limit_k_max 8
_diffrn_reflns_limit_k_min -8
_diffrn_reflns_limit_l_max 33
_diffrn_reflns_limit_l_min -33
_diffrn_reflns_number 6194
_diffrn_reflns_theta_full 42.49
_diffrn_reflns_theta_max 42.49
_diffrn_reflns_theta_min 2.32
_diffrn_source 'fine-focus sealed tube'
_diffrn_standards_decay_% 0
_diffrn_standards_interval_count 0
_diffrn_standards_interval_time 0
_diffrn_standards_number 0
_exptl_absorpt_coefficient_mu 35.760
_exptl_absorpt_correction_T_max 0.1542
_exptl_absorpt_correction_T_min 0.0197
_exptl_absorpt_correction_type integration
_exptl_absorpt_process_details 'X-Shape, Stoe'
_exptl_crystal_colour 'metallic dark silver'
_exptl_crystal_density_diffrn 7.608
_exptl_crystal_density_method 'not measured'
_exptl_crystal_description block
_exptl_crystal_F_000 684
_exptl_crystal_size_max 0.15
_exptl_crystal_size_mid 0.08
_exptl_crystal_size_min 0.05
_refine_diff_density_max 2.355
_refine_diff_density_min -4.183
_refine_diff_density_rms 0.557
_refine_ls_extinction_coef 0.0061(3)
_refine_ls_extinction_expression Fc^*^=kFc[1+0.001xFc^2^\l^3^/sin(2\q)]^-1/4^
_refine_ls_extinction_method SHELXL
_refine_ls_goodness_of_fit_ref 1.475
_refine_ls_matrix_type full
_refine_ls_number_parameters 11
_refine_ls_number_reflns 437
_refine_ls_number_restraints 0
_refine_ls_restrained_S_all 1.475
_refine_ls_R_factor_all 0.0247
_refine_ls_R_factor_gt 0.0245
_refine_ls_shift/su_max 0.000
_refine_ls_shift/su_mean 0.000
_refine_ls_structure_factor_coef Fsqd
_refine_ls_weighting_details 'calc w=1/[\s^2^(Fo^2^)+(0.0128P)^2^+3.9242P] where P=(Fo^2^+2Fc^2^)/3'
_refine_ls_weighting_scheme calc
_refine_ls_wR_factor_gt 0.0566
_refine_ls_wR_factor_ref 0.0567
_reflns_number_gt 436
_reflns_number_total 437
_reflns_threshold_expression >2sigma(I)
_cod_data_source_file 409859.cff
_cod_data_source_block nus124hab
_cod_database_code 8102928

loop_
_symmetry_equiv_pos_as_xyz
'x, y, z'
'-x, -y, z'
'-y, x, z'
'y, -x, z'
'-x, y, -z'
'x, -y, -z'
'y, x, -z'
'-y, -x, -z'
'x+1/2, y+1/2, z+1/2'
'-x+1/2, -y+1/2, z+1/2'
'-y+1/2, x+1/2, z+1/2'
'y+1/2, -x+1/2, z+1/2'
'-x+1/2, y+1/2, -z+1/2'
'x+1/2, -y+1/2, -z+1/2'
'y+1/2, x+1/2, -z+1/2'
'-y+1/2, -x+1/2, -z+1/2'
'-x, -y, -z'
'x, y, -z'
'y, -x, -z'
'-y, x, -z'
'x, -y, z'
'-x, y, z'
'-y, -x, z'
'y, x, z'
'-x+1/2, -y+1/2, -z+1/2'
'x+1/2, y+1/2, -z+1/2'
'y+1/2, -x+1/2, -z+1/2'
'-y+1/2, x+1/2, -z+1/2'
'x+1/2, -y+1/2, z+1/2'
'-x+1/2, y+1/2, z+1/2'
'-y+1/2, -x+1/2, z+1/2'
'y+1/2, x+1/2, z+1/2'

loop_
_atom_site_label
_atom_site_type_symbol
_atom_site_fract_x
_atom_site_fract_y
_atom_site_fract_z
_atom_site_U_iso_or_equiv
_atom_site_adp_type
_atom_site_occupancy
_atom_site_symmetry_multiplicity
_atom_site_Wyckoff_symbol
_atom_site_calc_flag
_atom_site_refinement_flags
_atom_site_disorder_assembly
_atom_site_disorder_group
Nd1 Nd 0.0000 0.5000 0.0000 0.01225(10) Uani 1 4 c d S . .
Nd2 Nd 0.0000 0.0000 0.17910(2) 0.00911(9) Uani 1 4 e d S . .
Sb Sb 0.0000 0.0000 0.36209(3) 0.00902(10) Uani 1 4 e d S . .

loop_
_atom_site_aniso_label
_atom_site_aniso_U_11
_atom_site_aniso_U_22
_atom_site_aniso_U_33
_atom_site_aniso_U_23
_atom_site_aniso_U_13
_atom_site_aniso_U_12
Nd1 0.00969(16) 0.01655(18) 0.01051(15) 0.000 0.000 0.000
Nd2 0.00942(11) 0.00942(11) 0.00847(14) 0.000 0.000 0.000
Sb 0.00890(12) 0.00890(12) 0.00926(16) 0.000 0.000 0.000

loop_
_atom_type_symbol
_atom_type_description
_atom_type_scat_dispersion_real
_atom_type_scat_dispersion_imag
_atom_type_scat_source
Nd Nd -0.1943 3.0179 'International Tables Vol C Tables 4.2.6.8 and 6.1.1.4'
Sb Sb -0.5866 1.5461 'International Tables Vol C Tables 4.2.6.8 and 6.1.1.4'

loop_
_exptl_crystal_face_index_h
_exptl_crystal_face_index_k
_exptl_crystal_face_index_l
_exptl_crystal_face_perp_dist
0 0 1 0.0418
-3 2 -25 0.1067
4 -6 29 0.1441
0 0 -1 0.0461
13 1 -20 0.1065
-13 -20 -5 0.0585
0 1 8 0.0678
-1 6 -29 0.0748
7 -10 -30 0.1516
-2 -4 -21 0.0784
-9 -10 30 0.0813
3 2 -1 0.0480
3 0 -13 0.0804
-4 1 6 0.1406
-1 -3 2 0.0916

loop_
_geom_angle_atom_site_label_1
_geom_angle_atom_site_label_2
_geom_angle_atom_site_label_3
_geom_angle
_geom_angle_site_symmetry_1
_geom_angle_site_symmetry_3
_geom_angle_publ_flag
Nd1 Nd1 Nd1 180.0 3_665 3 ?
Nd1 Nd1 Nd1 90.0 3_665 3_565 ?
Nd1 Nd1 Nd1 90.0 3 3_565 ?
Nd1 Nd1 Nd1 90.0 3_665 3_655 ?
Nd1 Nd1 Nd1 90.0 3 3_655 ?
Nd1 Nd1 Nd1 180.0 3_565 3_655 ?
Nd1 Nd1 Sb 61.201(3) 3_665 25 ?
Nd1 Nd1 Sb 118.799(3) 3 25 ?
Nd1 Nd1 Sb 118.799(3) 3_565 25 ?
Nd1 Nd1 Sb 61.201(3) 3_655 25 ?
Nd1 Nd1 Sb 118.799(3) 3_665 9_454 ?
Nd1 Nd1 Sb 61.201(3) 3 9_454 ?
Nd1 Nd1 Sb 61.201(3) 3_565 9_454 ?
Nd1 Nd1 Sb 118.799(3) 3_655 9_454 ?
Sb Nd1 Sb 180.000(11) 25 9_454 ?
Nd1 Nd1 Sb 118.799(3) 3_665 25_455 ?
Nd1 Nd1 Sb 61.201(3) 3 25_455 ?
Nd1 Nd1 Sb 61.201(3) 3_565 25_455 ?
Nd1 Nd1 Sb 118.799(3) 3_655 25_455 ?
Sb Nd1 Sb 85.888(11) 25 25_455 ?
Sb Nd1 Sb 94.112(11) 9_454 25_455 ?
Nd1 Nd1 Sb 61.201(3) 3_665 9_554 ?
Nd1 Nd1 Sb 118.799(3) 3 9_554 ?
Nd1 Nd1 Sb 118.799(3) 3_565 9_554 ?
Nd1 Nd1 Sb 61.201(3) 3_655 9_554 ?
Sb Nd1 Sb 94.112(11) 25 9_554 ?
Sb Nd1 Sb 85.888(11) 9_454 9_554 ?
Sb Nd1 Sb 180.0 25_455 9_554 ?
Nd1 Nd1 Nd2 114.325(2) 3_665 17 ?
Nd1 Nd1 Nd2 65.675(2) 3 17 ?
Nd1 Nd1 Nd2 114.325(2) 3_565 17 ?
Nd1 Nd1 Nd2 65.675(2) 3_655 17 ?
Sb Nd1 Nd2 126.512(4) 25 17 ?
Sb Nd1 Nd2 53.488(4) 9_454 17 ?
Sb Nd1 Nd2 126.512(4) 25_455 17 ?
Sb Nd1 Nd2 53.488(4) 9_554 17 ?
Nd1 Nd1 Nd2 65.675(2) 3_665 1_565 ?
Nd1 Nd1 Nd2 114.325(2) 3 1_565 ?
Nd1 Nd1 Nd2 65.675(2) 3_565 1_565 ?
Nd1 Nd1 Nd2 114.325(2) 3_655 1_565 ?
Sb Nd1 Nd2 53.488(4) 25 1_565 ?
Sb Nd1 Nd2 126.512(4) 9_454 1_565 ?
Sb Nd1 Nd2 53.488(4) 25_455 1_565 ?
Sb Nd1 Nd2 126.512(4) 9_554 1_565 ?
Nd2 Nd1 Nd2 180.000(6) 17 1_565 ?
Nd1 Nd1 Nd2 65.675(2) 3_665 17_565 ?
Nd1 Nd1 Nd2 114.325(2) 3 17_565 ?
Nd1 Nd1 Nd2 65.675(2) 3_565 17_565 ?
Nd1 Nd1 Nd2 114.325(2) 3_655 17_565 ?
Sb Nd1 Nd2 126.512(4) 25 17_565 ?
Sb Nd1 Nd2 53.488(4) 9_454 17_565 ?
Sb Nd1 Nd2 126.512(4) 25_455 17_565 ?
Sb Nd1 Nd2 53.488(4) 9_554 17_565 ?
Nd2 Nd1 Nd2 71.256(6) 17 17_565 ?
Nd2 Nd1 Nd2 108.744(6) 1_565 17_565 ?
Nd1 Nd1 Nd2 114.324(2) 3_665 . ?
Nd1 Nd1 Nd2 65.676(2) 3 . ?
Nd1 Nd1 Nd2 114.324(2) 3_565 . ?
Nd1 Nd1 Nd2 65.676(2) 3_655 . ?
Sb Nd1 Nd2 53.487(4) 25 . ?
Sb Nd1 Nd2 126.513(4) 9_454 . ?
Sb Nd1 Nd2 53.487(4) 25_455 . ?
Sb Nd1 Nd2 126.513(4) 9_554 . ?
Nd2 Nd1 Nd2 108.744(7) 17 . ?
Nd2 Nd1 Nd2 71.256(7) 1_565 . ?
Nd2 Nd1 Nd2 180.0 17_565 . ?
Sb Nd2 Sb 102.784(10) . 25_445 ?
Sb Nd2 Sb 102.784(10) . 25 ?
Sb Nd2 Sb 154.43(2) 25_445 25 ?
Sb Nd2 Sb 102.784(10) . 25_455 ?
Sb Nd2 Sb 87.193(4) 25_445 25_455 ?
Sb Nd2 Sb 87.193(4) 25 25_455 ?
Sb Nd2 Sb 102.784(10) . 25_545 ?
Sb Nd2 Sb 87.193(4) 25_445 25_545 ?
Sb Nd2 Sb 87.193(4) 25 25_545 ?
Sb Nd2 Sb 154.43(2) 25_455 25_545 ?
Sb Nd2 Nd1 144.372(5) . 1_545 ?
Sb Nd2 Nd1 54.440(8) 25_445 1_545 ?
Sb Nd2 Nd1 102.817(11) 25 1_545 ?
Sb Nd2 Nd1 102.817(11) 25_455 1_545 ?
Sb Nd2 Nd1 54.440(8) 25_545 1_545 ?
Sb Nd2 Nd1 144.372(5) . 3 ?
Sb Nd2 Nd1 54.440(8) 25_445 3 ?
Sb Nd2 Nd1 102.817(11) 25 3 ?
Sb Nd2 Nd1 54.440(8) 25_455 3 ?
Sb Nd2 Nd1 102.817(11) 25_545 3 ?
Nd1 Nd2 Nd1 48.648(4) 1_545 3 ?
Sb Nd2 Nd1 144.372(5) . 3_655 ?
Sb Nd2 Nd1 102.817(11) 25_445 3_655 ?
Sb Nd2 Nd1 54.440(8) 25 3_655 ?
Sb Nd2 Nd1 102.817(11) 25_455 3_655 ?
Sb Nd2 Nd1 54.440(8) 25_545 3_655 ?
Nd1 Nd2 Nd1 48.649(4) 1_545 3_655 ?
Nd1 Nd2 Nd1 71.255(6) 3 3_655 ?
Sb Nd2 Nd1 144.372(5) . . ?
Sb Nd2 Nd1 102.817(11) 25_445 . ?
Sb Nd2 Nd1 54.440(8) 25 . ?
Sb Nd2 Nd1 54.440(8) 25_455 . ?
Sb Nd2 Nd1 102.817(11) 25_545 . ?
Nd1 Nd2 Nd1 71.255(6) 1_545 . ?
Nd1 Nd2 Nd1 48.649(4) 3 . ?
Nd1 Nd2 Nd1 48.649(4) 3_655 . ?
Sb Nd2 Nd2 52.001(8) . 25 ?
Sb Nd2 Nd2 154.785(17) 25_445 25 ?
Sb Nd2 Nd2 50.784(8) 25 25 ?
Sb Nd2 Nd2 97.830(6) 25_455 25 ?
Sb Nd2 Nd2 97.830(6) 25_545 25 ?
Nd1 Nd2 Nd2 145.589(6) 1_545 25 ?
Nd1 Nd2 Nd2 145.589(6) 3 25 ?
Nd1 Nd2 Nd2 100.127(5) 3_655 25 ?
Nd1 Nd2 Nd2 100.127(5) . 25 ?
Sb Nd2 Nd2 52.001(8) . 25_445 ?
Sb Nd2 Nd2 50.784(8) 25_445 25_445 ?
Sb Nd2 Nd2 154.785(17) 25 25_445 ?
Sb Nd2 Nd2 97.830(6) 25_455 25_445 ?
Sb Nd2 Nd2 97.830(6) 25_545 25_445 ?
Nd1 Nd2 Nd2 100.127(5) 1_545 25_445 ?
Nd1 Nd2 Nd2 100.127(5) 3 25_445 ?
Nd1 Nd2 Nd2 145.588(6) 3_655 25_445 ?
Nd1 Nd2 Nd2 145.588(6) . 25_445 ?
Nd2 Nd2 Nd2 104.001(16) 25 25_445 ?
Sb Nd2 Nd2 52.001(8) . 25_455 ?
Sb Nd2 Nd2 97.830(6) 25_445 25_455 ?
Sb Nd2 Nd2 97.830(6) 25 25_455 ?
Sb Nd2 Nd2 50.784(8) 25_455 25_455 ?
Sb Nd2 Nd2 154.785(17) 25_545 25_455 ?
Nd1 Nd2 Nd2 145.588(6) 1_545 25_455 ?
Nd1 Nd2 Nd2 100.127(5) 3 25_455 ?
Nd1 Nd2 Nd2 145.588(6) 3_655 25_455 ?
Nd1 Nd2 Nd2 100.127(5) . 25_455 ?
Nd2 Nd2 Nd2 67.726(9) 25 25_455 ?
Nd2 Nd2 Nd2 67.726(9) 25_445 25_455 ?
Nd2 Sb Nd2 77.218(10) . 25_445 ?
Nd2 Sb Nd2 77.218(10) . 25 ?
Nd2 Sb Nd2 154.44(2) 25_445 25 ?
Nd2 Sb Nd2 77.218(10) . 25_455 ?
Nd2 Sb Nd2 87.194(4) 25_445 25_455 ?
Nd2 Sb Nd2 87.194(4) 25 25_455 ?
Nd2 Sb Nd2 77.218(10) . 25_545 ?
Nd2 Sb Nd2 87.194(4) 25_445 25_545 ?
Nd2 Sb Nd2 87.194(4) 25 25_545 ?
Nd2 Sb Nd2 154.44(2) 25_455 25_545 ?
Nd2 Sb Nd1 137.057(6) . 9_545 ?
Nd2 Sb Nd1 129.180(10) 25_445 9_545 ?
Nd2 Sb Nd1 72.071(6) 25 9_545 ?
Nd2 Sb Nd1 129.180(10) 25_455 9_545 ?
Nd2 Sb Nd1 72.071(6) 25_545 9_545 ?
Nd2 Sb Nd1 137.057(6) . 11 ?
Nd2 Sb Nd1 129.180(10) 25_445 11 ?
Nd2 Sb Nd1 72.071(6) 25 11 ?
Nd2 Sb Nd1 72.071(6) 25_455 11 ?
Nd2 Sb Nd1 129.180(10) 25_545 11 ?
Nd1 Sb Nd1 57.597(7) 9_545 11 ?
Nd2 Sb Nd1 137.057(6) . 9_445 ?
Nd2 Sb Nd1 72.071(6) 25_445 9_445 ?
Nd2 Sb Nd1 129.180(10) 25 9_445 ?
Nd2 Sb Nd1 72.071(6) 25_455 9_445 ?
Nd2 Sb Nd1 129.180(10) 25_545 9_445 ?
Nd1 Sb Nd1 85.887(11) 9_545 9_445 ?
Nd1 Sb Nd1 57.597(7) 11 9_445 ?
Nd2 Sb Nd1 137.057(6) . 11_545 ?
Nd2 Sb Nd1 72.071(6) 25_445 11_545 ?
Nd2 Sb Nd1 129.180(10) 25 11_545 ?
Nd2 Sb Nd1 129.180(10) 25_455 11_545 ?
Nd2 Sb Nd1 72.071(6) 25_545 11_545 ?
Nd1 Sb Nd1 57.597(7) 9_545 11_545 ?
Nd1 Sb Nd1 85.887(11) 11 11_545 ?
Nd1 Sb Nd1 57.597(7) 9_445 11_545 ?

loop_
_geom_bond_atom_site_label_1
_geom_bond_atom_site_label_2
_geom_bond_distance
_geom_bond_site_symmetry_2
_geom_bond_publ_flag
Nd1 Nd1 3.1915(1) 3_665 ?
Nd1 Nd1 3.1915(1) 3 ?
Nd1 Nd1 3.1915(1) 3_565 ?
Nd1 Nd1 3.1915(1) 3_655 ?
Nd1 Sb 3.3124(4) 25 ?
Nd1 Sb 3.3124(4) 9_454 ?
Nd1 Sb 3.3124(4) 25_455 ?
Nd1 Sb 3.3124(4) 9_554 ?
Nd1 Nd2 3.8740(3) 17 ?
Nd1 Nd2 3.8740(3) 1_565 ?
Nd1 Nd2 3.8740(3) 17_565 ?
Nd1 Nd2 3.8741(3) . ?
Nd2 Sb 3.2174(6) . ?
Nd2 Sb 3.27258(15) 25_445 ?
Nd2 Sb 3.27258(15) 25 ?
Nd2 Sb 3.27258(15) 25_455 ?
Nd2 Sb 3.27258(15) 25_545 ?
Nd2 Nd1 3.8741(3) 1_545 ?
Nd2 Nd1 3.8741(3) 3 ?
Nd2 Nd1 3.8741(3) 3_655 ?
Nd2 Nd2 4.0500(5) 25 ?
Nd2 Nd2 4.0500(5) 25_445 ?
Nd2 Nd2 4.0500(4) 25_455 ?
Sb Nd2 3.27255(15) 25_445 ?
Sb Nd2 3.27255(15) 25 ?
Sb Nd2 3.27255(15) 25_455 ?
Sb Nd2 3.27255(15) 25_545 ?
Sb Nd1 3.3125(4) 9_545 ?
Sb Nd1 3.3125(4) 11 ?
Sb Nd1 3.3125(4) 9_445 ?
Sb Nd1 3.3125(4) 11_545 ?
